data_7700727
loop_
_publ_author_name
'Yang, Yu-Chen'
'Wu, Rui'
'Yang, Min'
'Chen, Xi'
'Weng, Wei-Zheng'
'Zhou, Zhao-Hui'

_publ_section_title
;
 Formation of N-oxido copper ethylenediaminetetraacetate and
 propanediaminetetraacetate and their selective degradation to
 iminodiacetate and propanediaminediacetate.
;
_journal_issue 35
_journal_name_full 'Dalton transactions (Cambridge, England : 2003)'
_journal_page_first 13388
_journal_page_last 13395
_journal_paper_doi 10.1039/c9dt02355k
_journal_volume 48
_journal_year 2019
_chemical_formula_sum 'C4 H9 Cl Cu K N O6'
_chemical_formula_weight 305.21
_space_group_IT_number 14
_space_group_name_Hall '-P 2ybc'
_space_group_name_H-M_alt 'P 1 21/c 1'
_symmetry_cell_setting monoclinic
_symmetry_space_group_name_Hall '-P 2ybc'
_symmetry_space_group_name_H-M 'P 1 21/c 1'
_atom_sites_solution_hydrogens geom
_atom_sites_solution_primary direct
_atom_sites_solution_secondary difmap
_audit_creation_method SHELXL-97
_audit_update_record
;
2017-09-05 deposited with the CCDC.    2019-08-05 downloaded from the CCDC.
;
_cell_angle_alpha 90.00
_cell_angle_beta 106.730(7)
_cell_angle_gamma 90.00
_cell_formula_units_Z 4
_cell_length_a 12.5779(8)
_cell_length_b 6.4156(4)
_cell_length_c 12.5008(9)
_cell_measurement_reflns_used 802
_cell_measurement_temperature 173(2)
_cell_measurement_theta_max 25.56
_cell_measurement_theta_min 3.59
_cell_volume 966.05(12)
_computing_structure_refinement 'SHELXL-97 (Sheldrick, 1997)'
_computing_structure_solution 'SHELXS-97 (Sheldrick, 1990)'
_diffrn_ambient_temperature 173(2)
_diffrn_measured_fraction_theta_full 0.949
_diffrn_measured_fraction_theta_max 0.949
_diffrn_measurement_device_type 'Xcalibur, Sapphire3, Gemini ultra'
_diffrn_radiation_monochromator graphite
_diffrn_radiation_source 'fine-focus sealed tube'
_diffrn_radiation_type MoK\a
_diffrn_radiation_wavelength 0.71073
_diffrn_reflns_av_R_equivalents 0.0416
_diffrn_reflns_av_sigmaI/netI 0.0712
_diffrn_reflns_limit_h_max 16
_diffrn_reflns_limit_h_min -5
_diffrn_reflns_limit_k_max 8
_diffrn_reflns_limit_k_min -7
_diffrn_reflns_limit_l_max 13
_diffrn_reflns_limit_l_min -16
_diffrn_reflns_number 3711
_diffrn_reflns_theta_full 27.48
_diffrn_reflns_theta_max 27.48
_diffrn_reflns_theta_min 3.34
_exptl_absorpt_coefficient_mu 2.971
_exptl_absorpt_correction_T_max 0.9430
_exptl_absorpt_correction_T_min 0.5880
_exptl_absorpt_correction_type multi-scan
_exptl_crystal_colour blue
_exptl_crystal_density_diffrn 2.099
_exptl_crystal_density_method 'not measured'
_exptl_crystal_description flaky
_exptl_crystal_F_000 612
_exptl_crystal_size_max 0.20
_exptl_crystal_size_mid 0.20
_exptl_crystal_size_min 0.02
_refine_diff_density_max 0.593
_refine_diff_density_min -0.470
_refine_diff_density_rms 0.118
_refine_ls_extinction_method none
_refine_ls_goodness_of_fit_ref 1.039
_refine_ls_hydrogen_treatment mixed
_refine_ls_matrix_type full
_refine_ls_number_parameters 143
_refine_ls_number_reflns 2108
_refine_ls_number_restraints 6
_refine_ls_restrained_S_all 1.038
_refine_ls_R_factor_all 0.0702
_refine_ls_R_factor_gt 0.0477
_refine_ls_shift/su_max 0.000
_refine_ls_shift/su_mean 0.000
_refine_ls_structure_factor_coef Fsqd
_refine_ls_weighting_details 'calc w=1/[\s^2^(Fo^2^)+(0.0230P)^2^+0.0000P] where P=(Fo^2^+2Fc^2^)/3'
_refine_ls_weighting_scheme calc
_refine_ls_wR_factor_gt 0.0815
_refine_ls_wR_factor_ref 0.0922
_reflns_number_gt 1577
_reflns_number_total 2108
_reflns_threshold_expression >2sigma(I)
_cod_data_source_file c9dt02355k2.cif
_cod_data_source_block p_CCDC1
_cod_depositor_comments 'Adding full bibliography for 7700725--7700729.cif.'
_cod_original_cell_volume 966.05(11)
_cod_original_sg_symbol_H-M P2(1)/c
_cod_database_code 7700727

loop_
_symmetry_equiv_pos_as_xyz
'x, y, z'
'-x, y+1/2, -z+1/2'
'-x, -y, -z'
'x, -y-1/2, z-1/2'

loop_
_atom_site_label
_atom_site_type_symbol
_atom_site_fract_x
_atom_site_fract_y
_atom_site_fract_z
_atom_site_U_iso_or_equiv
_atom_site_adp_type
_atom_site_occupancy
_atom_site_symmetry_multiplicity
_atom_site_calc_flag
_atom_site_refinement_flags
N1 N 0.7018(3) 0.2074(6) 0.7325(3) 0.0209(9) Uani 1 1 d .
Cu1 Cu 0.78558(4) 0.22848(8) 0.61917(5) 0.01977(17) Uani 1 1 d .
Cl1 Cl 0.88811(9) 0.25121(16) 0.49590(9) 0.0223(3) Uani 1 1 d .
K1 K 1.12656(9) 0.25740(15) 0.47082(8) 0.0249(3) Uani 1 1 d .
C1 C 0.6215(4) -0.0695(7) 0.5968(4) 0.0199(10) Uani 1 1 d .
C2 C 0.6036(3) 0.0757(7) 0.6861(4) 0.0212(10) Uani 1 1 d .
H2A H 0.5382 0.1652 0.6534 0.025 Uiso 1 1 calc R
H2B H 0.5885 -0.0077 0.7468 0.025 Uiso 1 1 calc R
C3 C 0.7788(3) 0.5596(7) 0.7583(3) 0.0154(9) Uani 1 1 d .
C4 C 0.6834(3) 0.4204(7) 0.7663(4) 0.0176(10) Uani 1 1 d .
H4A H 0.6785 0.4200 0.8439 0.021 Uiso 1 1 calc R
H4B H 0.6125 0.4749 0.7170 0.021 Uiso 1 1 calc R
O1 O 0.7013(2) -0.0237(4) 0.5565(2) 0.0207(7) Uani 1 1 d .
O1W O 0.6395(3) 0.4396(6) 0.4756(3) 0.0371(9) Uani 1 1 d D
H1W1 H 0.584(2) 0.361(5) 0.447(4) 0.045 Uiso 1 1 d D
H1W2 H 0.616(3) 0.549(4) 0.500(4) 0.045 Uiso 1 1 d D
O2 O 0.5606(3) -0.2223(4) 0.5688(3) 0.0265(8) Uani 1 1 d .
O2W O 0.9261(3) -0.0030(5) 0.7292(3) 0.0309(8) Uani 1 1 d D
H2W1 H 0.9964(9) 0.000(7) 0.749(4) 0.037 Uiso 1 1 d D
H2W2 H 0.904(3) -0.095(6) 0.766(3) 0.037 Uiso 1 1 d D
O3 O 0.8372(2) 0.4934(4) 0.6962(2) 0.0183(7) Uani 1 1 d .
O4 O 0.7938(3) 0.7286(4) 0.8080(2) 0.0227(7) Uani 1 1 d .
H1 H 0.747(5) 0.161(9) 0.787(5) 0.06(2) Uiso 1 1 d .

loop_
_atom_site_aniso_label
_atom_site_aniso_U_11
_atom_site_aniso_U_22
_atom_site_aniso_U_33
_atom_site_aniso_U_23
_atom_site_aniso_U_13
_atom_site_aniso_U_12
N1 0.020(2) 0.020(2) 0.025(2) -0.0044(18) 0.0083(18) -0.0039(18)
Cu1 0.0211(3) 0.0161(3) 0.0256(3) -0.0062(2) 0.0122(2) -0.0055(3)
Cl1 0.0252(6) 0.0207(6) 0.0248(6) -0.0020(5) 0.0131(5) 0.0002(5)
K1 0.0354(6) 0.0200(5) 0.0236(6) 0.0034(4) 0.0153(5) 0.0058(5)
C1 0.020(2) 0.014(2) 0.023(3) 0.004(2) 0.002(2) 0.002(2)
C2 0.018(2) 0.016(2) 0.029(3) 0.001(2) 0.006(2) -0.001(2)
C3 0.012(2) 0.021(2) 0.010(2) 0.0018(19) -0.0008(17) -0.001(2)
C4 0.019(2) 0.019(2) 0.018(2) 0.0000(19) 0.0107(19) -0.001(2)
O1 0.0218(16) 0.0150(15) 0.0261(18) -0.0063(14) 0.0082(14) -0.0020(14)
O1W 0.0224(17) 0.034(2) 0.054(3) -0.0141(19) 0.0100(18) -0.0031(18)
O2 0.0241(16) 0.0160(16) 0.036(2) -0.0027(15) 0.0040(15) -0.0049(15)
O2W 0.0201(17) 0.031(2) 0.042(2) 0.0140(17) 0.0094(17) -0.0012(17)
O3 0.0198(15) 0.0154(15) 0.0205(17) -0.0047(13) 0.0074(13) -0.0062(14)
O4 0.0315(17) 0.0183(16) 0.0204(17) -0.0035(14) 0.0107(14) -0.0061(15)

loop_
_atom_type_symbol
_atom_type_description
_atom_type_scat_dispersion_real
_atom_type_scat_dispersion_imag
_atom_type_scat_source
C C 0.0033 0.0016 'International Tables Vol C Tables 4.2.6.8 and 6.1.1.4'
H H 0.0000 0.0000 'International Tables Vol C Tables 4.2.6.8 and 6.1.1.4'
N N 0.0061 0.0033 'International Tables Vol C Tables 4.2.6.8 and 6.1.1.4'
O O 0.0106 0.0060 'International Tables Vol C Tables 4.2.6.8 and 6.1.1.4'
Cu Cu 0.3201 1.2651 'International Tables Vol C Tables 4.2.6.8 and 6.1.1.4'
Cl Cl 0.1484 0.1585 'International Tables Vol C Tables 4.2.6.8 and 6.1.1.4'
K K 0.2009 0.2494 'International Tables Vol C Tables 4.2.6.8 and 6.1.1.4'

loop_
_geom_angle_atom_site_label_1
_geom_angle_atom_site_label_2
_geom_angle_atom_site_label_3
_geom_angle
_geom_angle_site_symmetry_1
_geom_angle_site_symmetry_3
C4 N1 C2 117.7(4) . .
C4 N1 Cu1 107.4(3) . .
C2 N1 Cu1 108.3(3) . .
O3 Cu1 O1 165.40(12) . .
O3 Cu1 N1 83.04(14) . .
O1 Cu1 N1 83.85(14) . .
O3 Cu1 Cl1 95.98(9) . .
O1 Cu1 Cl1 97.36(9) . .
N1 Cu1 Cl1 177.55(13) . .
O3 Cu1 O2W 99.69(12) . .
O1 Cu1 O2W 86.75(12) . .
N1 Cu1 O2W 90.22(15) . .
Cl1 Cu1 O2W 87.73(9) . .
O3 Cu1 K1 144.48(9) . 3_756
O1 Cu1 K1 48.83(9) . 3_756
N1 Cu1 K1 115.81(11) . 3_756
Cl1 Cu1 K1 63.86(3) . 3_756
O2W Cu1 K1 53.40(9) . 3_756
O3 Cu1 K1 45.88(8) . 3_766
O1 Cu1 K1 140.73(9) . 3_766
N1 Cu1 K1 122.20(11) . 3_766
Cl1 Cu1 K1 57.91(3) . 3_766
O2W Cu1 K1 118.76(8) . 3_766
K1 Cu1 K1 121.66(3) 3_756 3_766
Cu1 Cl1 K1 145.04(5) . .
Cu1 Cl1 K1 84.83(4) . 3_766
K1 Cl1 K1 95.41(4) . 3_766
Cu1 Cl1 K1 77.80(4) . 3_756
K1 Cl1 K1 96.66(4) . 3_756
K1 Cl1 K1 162.23(5) 3_766 3_756
O4 K1 O1 90.97(9) 2_746 3_756
O4 K1 O3 136.76(9) 2_746 3_766
O1 K1 O3 85.08(9) 3_756 3_766
O4 K1 O2W 141.37(9) 2_746 3_756
O1 K1 O2W 64.93(9) 3_756 3_756
O3 K1 O2W 73.81(9) 3_766 3_756
O4 K1 Cl1 88.85(7) 2_746 .
O1 K1 Cl1 145.92(7) 3_756 .
O3 K1 Cl1 117.19(7) 3_766 .
O2W K1 Cl1 95.29(7) 3_756 .
O4 K1 Cl1 87.23(7) 2_746 3_766
O1 K1 Cl1 129.44(7) 3_756 3_766
O3 K1 Cl1 63.67(6) 3_766 3_766
O2W K1 Cl1 131.38(7) 3_756 3_766
Cl1 K1 Cl1 84.59(4) . 3_766
O4 K1 Cl1 79.55(7) 2_746 3_756
O1 K1 Cl1 63.18(7) 3_756 3_756
O3 K1 Cl1 133.86(7) 3_766 3_756
O2W K1 Cl1 62.93(7) 3_756 3_756
Cl1 K1 Cl1 83.34(4) . 3_756
Cl1 K1 Cl1 162.23(5) 3_766 3_756
O4 K1 O1W 77.93(10) 2_746 3_766
O1 K1 O1W 70.70(8) 3_756 3_766
O3 K1 O1W 60.12(9) 3_766 3_766
O2W K1 O1W 117.28(9) 3_756 3_766
Cl1 K1 O1W 141.94(7) . 3_766
Cl1 K1 O1W 59.54(6) 3_766 3_766
Cl1 K1 O1W 127.73(7) 3_756 3_766
O4 K1 C3 17.37(9) 2_746 2_746
O1 K1 C3 81.99(9) 3_756 2_746
O3 K1 C3 149.02(10) 3_766 2_746
O2W K1 C3 124.18(10) 3_756 2_746
Cl1 K1 C3 88.10(7) . 2_746
Cl1 K1 C3 104.42(8) 3_766 2_746
Cl1 K1 C3 62.23(7) 3_756 2_746
O1W K1 C3 89.01(10) 3_766 2_746
O4 K1 Cu1 101.96(7) 2_746 3_756
O1 K1 Cu1 32.82(6) 3_756 3_756
O3 K1 Cu1 97.62(6) 3_766 3_756
O2W K1 Cu1 41.95(6) 3_756 3_756
Cl1 K1 Cu1 114.43(4) . 3_756
Cl1 K1 Cu1 158.72(4) 3_766 3_756
Cl1 K1 Cu1 38.34(2) 3_756 3_756
O1W K1 Cu1 103.25(6) 3_766 3_756
C3 K1 Cu1 86.48(7) 2_746 3_756
O4 K1 Cu1 108.48(7) 2_746 3_766
O1 K1 Cu1 97.61(7) 3_756 3_766
O3 K1 Cu1 30.69(6) 3_766 3_766
O2W K1 Cu1 104.50(7) 3_756 3_766
Cl1 K1 Cu1 114.71(3) . 3_766
Cl1 K1 Cu1 37.26(2) 3_766 3_766
Cl1 K1 Cu1 159.81(4) 3_756 3_766
O1W K1 Cu1 41.40(7) 3_766 3_766
C3 K1 Cu1 124.27(8) 2_746 3_766
Cu1 K1 Cu1 121.66(3) 3_756 3_766
O4 K1 K1 87.34(7) 2_746 3_766
O1 K1 K1 170.91(7) 3_756 3_766
O3 K1 K1 90.03(7) 3_766 3_766
O2W K1 K1 120.96(7) 3_756 3_766
Cl1 K1 K1 43.02(3) . 3_766
Cl1 K1 K1 41.57(2) 3_766 3_766
Cl1 K1 K1 125.12(4) 3_756 3_766
O1W K1 K1 100.21(6) 3_766 3_766
C3 K1 K1 98.55(8) 2_746 3_766
Cu1 K1 K1 156.09(4) 3_756 3_766
Cu1 K1 K1 74.52(3) 3_766 3_766
O2 C1 O1 124.5(4) . .
O2 C1 C2 119.0(4) . .
O1 C1 C2 116.6(4) . .
N1 C2 C1 110.9(4) . .
O4 C3 O3 124.2(4) . .
O4 C3 C4 119.3(4) . .
O3 C3 C4 116.4(4) . .
O4 C3 K1 40.0(2) . 2_756
O3 C3 K1 127.7(3) . 2_756
C4 C3 K1 101.8(2) . 2_756
N1 C4 C3 109.5(3) . .
C1 O1 Cu1 115.2(3) . .
C1 O1 K1 131.4(3) . 3_756
Cu1 O1 K1 98.35(11) . 3_756
Cu1 O2W K1 84.66(10) . 3_756
C3 O3 Cu1 114.6(3) . .
C3 O3 K1 120.8(3) . 3_766
Cu1 O3 K1 103.43(11) . 3_766
C3 O4 K1 122.7(3) . 2_756

loop_
_geom_bond_atom_site_label_1
_geom_bond_atom_site_label_2
_geom_bond_distance
_geom_bond_site_symmetry_2
N1 C4 1.468(5) .
N1 C2 1.470(5) .
N1 Cu1 1.999(4) .
Cu1 O3 1.969(3) .
Cu1 O1 1.969(3) .
Cu1 Cl1 2.2810(11) .
Cu1 O2W 2.413(3) .
Cu1 K1 3.5943(11) 3_756
Cu1 K1 3.7526(11) 3_766
Cl1 K1 3.1043(14) .
Cl1 K1 3.1922(14) 3_766
Cl1 K1 3.3013(15) 3_756
K1 O4 2.662(3) 2_746
K1 O1 2.735(3) 3_756
K1 O3 2.770(3) 3_766
K1 O2W 2.898(4) 3_756
K1 Cl1 3.1922(14) 3_766
K1 Cl1 3.3013(15) 3_756
K1 O1W 3.428(3) 3_766
K1 C3 3.489(4) 2_746
K1 Cu1 3.5943(11) 3_756
K1 Cu1 3.7526(11) 3_766
K1 K1 4.6580(19) 3_766
C1 O2 1.232(5) .
C1 O1 1.280(5) .
C1 C2 1.520(6) .
C3 O4 1.237(5) .
C3 O3 1.284(5) .
C3 C4 1.522(6) .
C3 K1 3.489(4) 2_756
O1 K1 2.735(3) 3_756
O1W K1 3.428(3) 3_766
O2W K1 2.898(4) 3_756
O3 K1 2.770(3) 3_766
O4 K1 2.662(3) 2_756
